data_7221827
loop_
_publ_author_name
'Hoxha, Kreshnik'
'Case, David H.'
'Day, Graeme M.'
'Prior, Timothy J.'

_publ_section_title
;
 Co-crystallisation of cytosine with 1,10-phenanthroline: computational
 screening and experimental realisation
;
_journal_issue 37
_journal_name_full CrystEngComm
_journal_page_first 7130
_journal_paper_doi 10.1039/C5CE01286D
_journal_volume 17
_journal_year 2015
_chemical_formula_moiety 'C12 H8 N2, C4 H5 N3 O'
_chemical_formula_sum 'C16 H13 N5 O'
_chemical_formula_weight 291.31
_chemical_name_common Cyt:phen
_chemical_name_systematic Cytosine:1,-10-phenanthroline
_space_group_crystal_system monoclinic
_space_group_IT_number 14
_space_group_name_Hall '-P 2ybc'
_space_group_name_H-M_alt 'P 1 21/c 1'
_symmetry_space_group_name_Hall '-P 2ybc'
_symmetry_space_group_name_H-M 'P 1 21/c 1'
_atom_sites_solution_hydrogens geom
_audit_creation_method SHELXL-2013
_audit_update_record
;
2015-07-01 deposited with the CCDC.
2015-08-19 downloaded from the CCDC.
;
_cell_angle_alpha 90
_cell_angle_beta 101.612(8)
_cell_angle_gamma 90
_cell_formula_units_Z 8
_cell_length_a 20.765(2)
_cell_length_b 9.4741(5)
_cell_length_c 14.1307(13)
_cell_measurement_reflns_used 10509
_cell_measurement_temperature 100(2)
_cell_measurement_theta_max 29.35
_cell_measurement_theta_min 2.0
_cell_volume 2723.0(4)
_computing_cell_refinement 'Stoe X-Area'
_computing_data_collection 'Stoe X-Area'
_computing_data_reduction 'Stoe X-Area'
_computing_molecular_graphics 'Mercury (CCDC)'
_computing_publication_material 'ORTEP-3 (Farrugia)'
_computing_structure_refinement 'SHELXL-2013 (Sheldrick, 2013)'
_computing_structure_solution SHELXS-97
_diffrn_ambient_temperature 100(2)
_diffrn_detector_area_resol_mean 6.67
_diffrn_measured_fraction_theta_full 0.984
_diffrn_measured_fraction_theta_max 0.985
_diffrn_measurement_device_type 'Stoe IPDS2'
_diffrn_measurement_method \w-scans
_diffrn_radiation_type MoK\a
_diffrn_radiation_wavelength 0.71073
_diffrn_reflns_av_R_equivalents 0.0993
_diffrn_reflns_av_unetI/netI 0.0842
_diffrn_reflns_laue_measured_fraction_full 0.984
_diffrn_reflns_laue_measured_fraction_max 0.985
_diffrn_reflns_limit_h_max 25
_diffrn_reflns_limit_h_min -24
_diffrn_reflns_limit_k_max 10
_diffrn_reflns_limit_k_min -11
_diffrn_reflns_limit_l_max 17
_diffrn_reflns_limit_l_min -17
_diffrn_reflns_number 14509
_diffrn_reflns_point_group_measured_fraction_full 0.984
_diffrn_reflns_point_group_measured_fraction_max 0.985
_diffrn_reflns_theta_full 25.242
_diffrn_reflns_theta_max 25.995
_diffrn_reflns_theta_min 2.371
_diffrn_source 'fine-focus sealed tube'
_exptl_absorpt_coefficient_mu 0.095
_exptl_absorpt_correction_T_max 0.9856
_exptl_absorpt_correction_T_min 0.9720
_exptl_absorpt_correction_type analytical
_exptl_absorpt_process_details
;
a face indexed abosorption correction was applied.
this utilised the Tompa method implmented within Stoe X-Area.  
;
_exptl_crystal_colour colourless
_exptl_crystal_density_diffrn 1.421
_exptl_crystal_density_meas ?
_exptl_crystal_description needles
_exptl_crystal_F_000 1216
_exptl_crystal_recrystallization_method 'Re-crystallisation from solvent: Water'
_exptl_crystal_size_max 0.36
_exptl_crystal_size_mid 0.21
_exptl_crystal_size_min 0.19
_refine_diff_density_max 0.667
_refine_diff_density_min -0.393
_refine_diff_density_rms 0.092
_refine_ls_extinction_method none
_refine_ls_goodness_of_fit_ref 0.865
_refine_ls_hydrogen_treatment constr
_refine_ls_matrix_type full
_refine_ls_number_parameters 397
_refine_ls_number_reflns 5269
_refine_ls_number_restraints 0
_refine_ls_restrained_S_all 0.865
_refine_ls_R_factor_all 0.1033
_refine_ls_R_factor_gt 0.0644
_refine_ls_shift/su_max 0.000
_refine_ls_shift/su_mean 0.000
_refine_ls_structure_factor_coef Fsqd
_refine_ls_weighting_details 'w=1/[\s^2^(Fo^2^)+(0.1059P)^2^] where P=(Fo^2^+2Fc^2^)/3'
_refine_ls_weighting_scheme calc
_refine_ls_wR_factor_gt 0.1524
_refine_ls_wR_factor_ref 0.1684
_reflns_Friedel_coverage 0.000
_reflns_number_gt 2895
_reflns_number_total 5269
_reflns_threshold_expression 'I > 2\s(I)'
_cod_data_source_file c5ce01286d2.cif
_cod_data_source_block shelx
_cod_depositor_comments
;
The following automatic conversions were performed:

'_exptl_crystal_density_meas' value 'not measured' was changed to '?'
- the value is perceived as not measured.

Automatic conversion script
Id: cif_fix_values 3271 2015-04-21 07:52:19Z andrius 

 Adding full bibliography for 7221827.cif.
;
_cod_database_code 7221827
_shelx_space_group_comment
;
The symmetry employed for this shelxl refinement is uniquely defined
by the following loop, which should always be used as a source of
symmetry information in preference to the above space-group names.
They are only intended as comments.
;
_shelxl_version_number 2013-4

loop_
_space_group_symop_operation_xyz
'x, y, z'
'-x, y+1/2, -z+1/2'
'-x, -y, -z'
'x, -y-1/2, z-1/2'

loop_
_atom_site_label
_atom_site_type_symbol
_atom_site_fract_x
_atom_site_fract_y
_atom_site_fract_z
_atom_site_U_iso_or_equiv
_atom_site_adp_type
_atom_site_occupancy
_atom_site_site_symmetry_order
_atom_site_calc_flag
_atom_site_refinement_flags_posn
_atom_site_refinement_flags_adp
N1 N 0.01305(11) 0.5631(2) 0.71249(15) 0.0190(5) Uani 1 1 d . .
H1 H 0.0006 0.4862 0.7388 0.023 Uiso 1 1 calc R U
C2 C -0.00574(13) 0.6936(3) 0.74233(17) 0.0184(6) Uani 1 1 d . .
N3 N 0.01368(11) 0.8104(2) 0.70133(15) 0.0195(5) Uani 1 1 d . .
C4 C 0.05119(13) 0.8002(3) 0.63404(17) 0.0181(5) Uani 1 1 d . .
C5 C 0.06925(14) 0.6660(3) 0.60092(18) 0.0210(6) Uani 1 1 d . .
H5 H 0.0936 0.6586 0.5510 0.025 Uiso 1 1 calc R U
C6 C 0.05014(13) 0.5505(3) 0.64379(18) 0.0206(6) Uani 1 1 d . .
H6 H 0.0627 0.4595 0.6259 0.025 Uiso 1 1 calc R U
O20 O -0.04027(10) 0.69735(19) 0.80517(13) 0.0245(5) Uani 1 1 d . .
N40 N 0.07096(12) 0.9188(2) 0.59853(15) 0.0225(5) Uani 1 1 d . .
H40A H 0.0595 1.0010 0.6190 0.027 Uiso 1 1 calc R U
H40B H 0.0955 0.9152 0.5545 0.027 Uiso 1 1 calc R U
N11 N 0.48685(11) 0.6683(2) 0.28832(15) 0.0194(5) Uani 1 1 d . .
H11 H 0.4998 0.7454 0.2628 0.023 Uiso 1 1 calc R U
C12 C 0.50303(12) 0.5403(3) 0.25576(17) 0.0180(6) Uani 1 1 d . .
N13 N 0.48256(11) 0.4204(2) 0.29579(15) 0.0191(5) Uani 1 1 d . .
C14 C 0.44694(13) 0.4318(3) 0.36564(17) 0.0179(5) Uani 1 1 d . .
C15 C 0.43095(14) 0.5660(3) 0.40077(18) 0.0206(6) Uani 1 1 d . .
H15 H 0.4071 0.5739 0.4512 0.025 Uiso 1 1 calc R U
C16 C 0.45137(13) 0.6807(3) 0.35902(18) 0.0215(6) Uani 1 1 d . .
H16 H 0.4408 0.7720 0.3792 0.026 Uiso 1 1 calc R U
O21 O 0.53619(10) 0.53319(19) 0.19135(13) 0.0257(5) Uani 1 1 d . .
N44 N 0.42660(12) 0.3130(2) 0.40034(15) 0.0210(5) Uani 1 1 d . .
H44A H 0.4365 0.2309 0.3778 0.025 Uiso 1 1 calc R U
H44B H 0.4033 0.3164 0.4459 0.025 Uiso 1 1 calc R U
C21 C 0.25885(14) 0.5941(3) 0.34069(18) 0.0190(6) Uani 1 1 d . .
H21 H 0.2884 0.6422 0.3085 0.023 Uiso 1 1 calc R U
C22 C 0.19208(14) 0.6318(3) 0.31715(17) 0.0195(6) Uani 1 1 d . .
H22 H 0.1771 0.7025 0.2702 0.023 Uiso 1 1 calc R U
C23 C 0.14919(14) 0.5640(3) 0.36368(19) 0.0201(6) Uani 1 1 d . .
H23 H 0.1038 0.5873 0.3494 0.024 Uiso 1 1 calc R U
C24 C 0.17275(13) 0.4597(3) 0.43279(18) 0.0171(6) Uani 1 1 d . .
C25 C 0.12994(13) 0.3863(3) 0.48379(18) 0.0205(6) Uani 1 1 d . .
H25 H 0.0840 0.4037 0.4683 0.025 Uiso 1 1 calc R U
C26 C 0.15450(14) 0.2920(3) 0.55403(18) 0.0209(6) Uani 1 1 d . .
H26 H 0.1255 0.2457 0.5881 0.025 Uiso 1 1 calc R U
C27 C 0.22307(13) 0.2612(3) 0.57771(17) 0.0165(5) Uani 1 1 d . .
C28 C 0.24987(14) 0.1645(3) 0.65085(17) 0.0198(6) Uani 1 1 d . .
H28 H 0.2222 0.1191 0.6875 0.024 Uiso 1 1 calc R U
C29 C 0.31593(15) 0.1359(3) 0.66910(18) 0.0221(6) Uani 1 1 d . .
H29 H 0.3349 0.0727 0.7192 0.027 Uiso 1 1 calc R U
C30 C 0.35504(15) 0.2029(3) 0.61150(19) 0.0214(6) Uani 1 1 d . .
H30 H 0.4006 0.1806 0.6232 0.026 Uiso 1 1 calc R U
C31 C 0.26701(13) 0.3255(3) 0.52512(17) 0.0165(5) Uani 1 1 d . .
C32 C 0.24082(13) 0.4293(2) 0.45208(17) 0.0160(5) Uani 1 1 d . .
N21 N 0.28343(11) 0.4958(2) 0.40484(15) 0.0181(5) Uani 1 1 d . .
N22 N 0.33235(12) 0.2953(2) 0.54195(16) 0.0195(5) Uani 1 1 d . .
N41 N 0.21894(12) 0.7353(2) 0.59163(15) 0.0198(5) Uani 1 1 d . .
N42 N 0.16457(12) 0.9393(2) 0.46167(15) 0.0205(5) Uani 1 1 d . .
C41 C 0.24632(15) 0.6361(3) 0.65355(17) 0.0229(6) Uani 1 1 d . .
H41 H 0.2182 0.5829 0.6853 0.027 Uiso 1 1 calc R U
C42 C 0.31310(15) 0.6047(3) 0.67520(18) 0.0256(6) Uani 1 1 d . .
H342 H 0.3297 0.5326 0.7203 0.031 Uiso 1 1 calc R U
C43 C 0.35438(15) 0.6804(3) 0.62982(19) 0.0249(6) Uani 1 1 d . .
H43 H 0.4003 0.6617 0.6434 0.030 Uiso 1 1 calc R U
C44 C 0.32818(14) 0.7868(3) 0.56255(18) 0.0204(6) Uani 1 1 d . .
C45 C 0.36778(14) 0.8657(3) 0.51072(18) 0.0236(6) Uani 1 1 d . .
H45 H 0.4140 0.8519 0.5240 0.028 Uiso 1 1 calc R U
C46 C 0.34057(15) 0.9600(3) 0.44291(19) 0.0245(6) Uani 1 1 d . .
H46 H 0.3679 1.0091 0.4075 0.029 Uiso 1 1 calc R U
C47 C 0.27156(15) 0.9878(3) 0.42309(17) 0.0209(6) Uani 1 1 d . .
C48 C 0.24127(16) 1.0879(3) 0.35353(18) 0.0258(7) Uani 1 1 d . .
H48 H 0.2671 1.1403 0.3175 0.031 Uiso 1 1 calc R U
C49 C 0.17492(17) 1.1089(3) 0.33846(19) 0.0288(7) Uani 1 1 d . .
H49 H 0.1538 1.1731 0.2905 0.035 Uiso 1 1 calc R U
C50 C 0.13860(15) 1.0332(3) 0.39564(18) 0.0249(6) Uani 1 1 d . .
H50 H 0.0927 1.0506 0.3862 0.030 Uiso 1 1 calc R U
C51 C 0.23033(14) 0.9142(3) 0.47522(17) 0.0172(5) Uani 1 1 d . .
C52 C 0.25938(14) 0.8096(3) 0.54581(17) 0.0172(6) Uani 1 1 d . .

loop_
_atom_site_aniso_label
_atom_site_aniso_U_11
_atom_site_aniso_U_22
_atom_site_aniso_U_33
_atom_site_aniso_U_23
_atom_site_aniso_U_13
_atom_site_aniso_U_12
N1 0.0198(12) 0.0127(10) 0.0264(11) 0.0010(8) 0.0094(9) 0.0008(9)
C2 0.0144(14) 0.0192(14) 0.0224(13) 0.0036(10) 0.0054(11) 0.0048(10)
N3 0.0188(12) 0.0169(11) 0.0234(10) 0.0002(8) 0.0058(9) -0.0013(10)
C4 0.0151(13) 0.0186(13) 0.0204(12) 0.0006(9) 0.0029(10) -0.0004(11)
C5 0.0205(14) 0.0194(13) 0.0248(12) -0.0018(10) 0.0089(11) -0.0008(12)
C6 0.0182(14) 0.0161(13) 0.0285(13) -0.0024(10) 0.0077(11) 0.0016(11)
O20 0.0284(11) 0.0185(10) 0.0309(10) -0.0008(7) 0.0164(9) 0.0003(8)
N40 0.0269(13) 0.0147(11) 0.0287(11) 0.0015(9) 0.0126(10) -0.0006(10)
N11 0.0216(12) 0.0125(10) 0.0265(11) 0.0010(8) 0.0108(10) -0.0016(10)
C12 0.0132(15) 0.0187(14) 0.0232(13) -0.0016(9) 0.0065(11) -0.0019(10)
N13 0.0185(12) 0.0153(11) 0.0246(10) -0.0012(8) 0.0071(9) 0.0018(9)
C14 0.0140(13) 0.0199(13) 0.0192(11) 0.0014(10) 0.0017(10) -0.0005(11)
C15 0.0198(14) 0.0200(13) 0.0242(12) -0.0024(10) 0.0098(11) -0.0004(11)
C16 0.0203(15) 0.0186(13) 0.0274(13) -0.0045(10) 0.0089(12) 0.0012(11)
O21 0.0293(12) 0.0206(10) 0.0318(10) 0.0000(8) 0.0174(9) 0.0020(9)
N44 0.0232(13) 0.0161(11) 0.0257(11) 0.0015(9) 0.0098(10) -0.0008(10)
C21 0.0245(15) 0.0144(12) 0.0202(12) -0.0006(9) 0.0095(11) -0.0040(11)
C22 0.0276(15) 0.0134(12) 0.0169(11) 0.0016(9) 0.0028(11) 0.0001(11)
C23 0.0168(14) 0.0163(13) 0.0263(13) -0.0030(10) 0.0020(11) -0.0006(11)
C24 0.0184(14) 0.0123(12) 0.0214(12) -0.0014(9) 0.0060(11) 0.0000(11)
C25 0.0183(14) 0.0207(13) 0.0249(13) -0.0013(10) 0.0098(11) 0.0013(11)
C26 0.0256(15) 0.0194(13) 0.0212(12) -0.0023(10) 0.0127(11) -0.0016(11)
C27 0.0214(15) 0.0105(11) 0.0189(11) -0.0015(9) 0.0072(11) -0.0021(11)
C28 0.0283(16) 0.0150(12) 0.0164(11) -0.0003(9) 0.0056(11) -0.0037(12)
C29 0.0297(16) 0.0160(13) 0.0179(12) -0.0002(10) -0.0017(11) -0.0016(12)
C30 0.0192(15) 0.0159(13) 0.0270(13) -0.0001(10) -0.0006(11) 0.0030(11)
C31 0.0180(14) 0.0119(11) 0.0197(11) -0.0015(10) 0.0040(10) -0.0005(11)
C32 0.0189(14) 0.0115(12) 0.0185(11) -0.0032(9) 0.0062(11) -0.0041(10)
N21 0.0194(12) 0.0151(10) 0.0208(10) 0.0002(8) 0.0062(9) -0.0017(9)
N22 0.0205(13) 0.0132(11) 0.0255(11) -0.0011(8) 0.0060(10) -0.0009(9)
N41 0.0241(13) 0.0185(11) 0.0174(10) -0.0013(8) 0.0059(9) 0.0017(10)
N42 0.0224(13) 0.0189(11) 0.0190(10) -0.0062(8) 0.0010(9) 0.0055(10)
C41 0.0329(17) 0.0199(14) 0.0167(12) 0.0000(10) 0.0074(12) 0.0043(12)
C42 0.0376(18) 0.0234(14) 0.0153(12) -0.0022(10) 0.0040(12) 0.0089(13)
C43 0.0237(16) 0.0263(14) 0.0221(13) -0.0094(11) -0.0013(11) 0.0093(12)
C44 0.0226(15) 0.0198(13) 0.0186(12) -0.0091(10) 0.0041(11) 0.0052(12)
C45 0.0211(15) 0.0228(14) 0.0291(13) -0.0058(11) 0.0107(12) 0.0027(12)
C46 0.0304(16) 0.0213(13) 0.0264(13) -0.0058(10) 0.0169(12) -0.0050(12)
C47 0.0303(16) 0.0177(13) 0.0157(11) -0.0063(10) 0.0068(11) 0.0035(12)
C48 0.0438(19) 0.0208(14) 0.0139(12) -0.0016(10) 0.0081(12) 0.0040(13)
C49 0.046(2) 0.0213(14) 0.0170(12) -0.0018(11) 0.0012(12) 0.0098(14)
C50 0.0277(16) 0.0241(14) 0.0204(13) -0.0064(11) -0.0010(11) 0.0054(13)
C51 0.0227(14) 0.0157(12) 0.0132(11) -0.0046(9) 0.0038(10) 0.0042(11)
C52 0.0218(15) 0.0143(12) 0.0160(11) -0.0058(9) 0.0046(11) 0.0022(11)

loop_
_atom_type_symbol
_atom_type_description
_atom_type_scat_dispersion_real
_atom_type_scat_dispersion_imag
_atom_type_scat_source
C C 0.0033 0.0016 'International Tables Vol C Tables 4.2.6.8 and 6.1.1.4'
H H 0.0000 0.0000 'International Tables Vol C Tables 4.2.6.8 and 6.1.1.4'
N N 0.0061 0.0033 'International Tables Vol C Tables 4.2.6.8 and 6.1.1.4'
O O 0.0106 0.0060 'International Tables Vol C Tables 4.2.6.8 and 6.1.1.4'

loop_
_geom_angle_atom_site_label_1
_geom_angle_atom_site_label_2
_geom_angle_atom_site_label_3
_geom_angle
C6 N1 C2 122.0(2)
O20 C2 N3 123.1(2)
O20 C2 N1 118.6(2)
N3 C2 N1 118.31(19)
C2 N3 C4 120.6(2)
N40 C4 N3 118.1(2)
N40 C4 C5 120.5(2)
N3 C4 C5 121.4(2)
C6 C5 C4 117.0(2)
C5 C6 N1 120.6(2)
C16 N11 C12 122.1(2)
O21 C12 N11 120.2(2)
O21 C12 N13 121.2(2)
N11 C12 N13 118.61(19)
C14 N13 C12 119.6(2)
N44 C14 N13 117.5(2)
N44 C14 C15 120.8(2)
N13 C14 C15 121.7(2)
C16 C15 C14 116.8(2)
C15 C16 N11 121.2(2)
N21 C21 C22 124.4(2)
C23 C22 C21 118.2(2)
C22 C23 C24 119.6(3)
C23 C24 C32 118.1(2)
C23 C24 C25 121.8(3)
C32 C24 C25 120.1(2)
C26 C25 C24 120.5(3)
C25 C26 C27 121.2(2)
C28 C27 C31 117.4(2)
C28 C27 C26 122.3(2)
C31 C27 C26 120.3(2)
C29 C28 C27 119.9(2)
C28 C29 C30 118.2(2)
N22 C30 C29 124.3(3)
N22 C31 C27 122.7(2)
N22 C31 C32 119.0(2)
C27 C31 C32 118.3(2)
N21 C32 C24 122.2(2)
N21 C32 C31 118.3(2)
C24 C32 C31 119.5(2)
C21 N21 C32 117.4(2)
C30 N22 C31 117.4(2)
C41 N41 C52 117.2(2)
C50 N42 C51 118.2(2)
N41 C41 C42 124.8(2)
C43 C42 C41 118.3(3)
C42 C43 C44 119.6(3)
C43 C44 C52 117.3(2)
C43 C44 C45 122.5(3)
C52 C44 C45 120.2(2)
C46 C45 C44 120.8(3)
C45 C46 C47 121.5(2)
C48 C47 C51 117.3(3)
C48 C47 C46 123.1(2)
C51 C47 C46 119.6(2)
C49 C48 C47 119.9(3)
C48 C49 C50 118.5(3)
N42 C50 C49 123.9(3)
N42 C51 C47 122.2(2)
N42 C51 C52 118.9(2)
C47 C51 C52 118.9(2)
N41 C52 C44 122.8(2)
N41 C52 C51 118.2(2)
C44 C52 C51 119.0(2)

loop_
_geom_bond_atom_site_label_1
_geom_bond_atom_site_label_2
_geom_bond_distance
N1 C6 1.361(3)
N1 C2 1.388(3)
C2 O20 1.249(3)
C2 N3 1.348(3)
N3 C4 1.348(3)
C4 N40 1.329(3)
C4 C5 1.430(4)
C5 C6 1.349(4)
N11 C16 1.360(3)
N11 C12 1.363(3)
C12 O21 1.249(3)
C12 N13 1.374(3)
N13 C14 1.352(3)
C14 N44 1.330(3)
C14 C15 1.428(4)
C15 C16 1.345(4)
C21 N21 1.328(3)
C21 C22 1.405(4)
C22 C23 1.369(3)
C23 C24 1.406(4)
C24 C32 1.414(4)
C24 C25 1.432(3)
C25 C26 1.356(4)
C26 C27 1.426(4)
C27 C28 1.409(4)
C27 C31 1.425(3)
C28 C29 1.371(4)
C29 C30 1.411(4)
C30 N22 1.330(3)
C31 N22 1.360(4)
C31 C32 1.450(3)
C32 N21 1.365(3)
N41 C41 1.331(4)
N41 C52 1.356(3)
N42 C50 1.323(4)
N42 C51 1.361(4)
C41 C42 1.391(4)
C42 C43 1.372(4)
C43 C44 1.416(4)
C44 C52 1.417(4)
C44 C45 1.419(4)
C45 C46 1.348(4)
C46 C47 1.428(4)
C47 C48 1.418(4)
C47 C51 1.420(3)
C48 C49 1.366(5)
C49 C50 1.408(4)
C51 C52 1.449(4)

loop_
_geom_hbond_atom_site_label_D
_geom_hbond_atom_site_label_H
_geom_hbond_atom_site_label_A
_geom_hbond_distance_DH
_geom_hbond_distance_HA
_geom_hbond_distance_DA
_geom_hbond_angle_DHA
_geom_hbond_site_symmetry_A
N1 H1 N3 0.88 1.92 2.792(3) 171.8 2_546
N40 H40A O20 0.88 2.22 3.093(3) 170.4 2_556
N40 H40B N42 0.88 2.14 3.011(3) 169.3 .
N44 H44A O21 0.88 2.24 3.115(3) 174.7 2_645
N44 H44B N22 0.88 2.20 3.072(3) 168.8 .
C15 H15 N21 0.95 2.62 3.147(3) 115.0 .
N11 H11 N13 0.88 1.92 2.797(3) 173.3 2_655
